data_7205283
loop_
_publ_author_name
'Collas, Alain'
'De Borger, Roeland'
'Amanova, Tatyana'
'Blockhuys, Frank'

_publ_section_title
;
 Activation and de-activation of fluorine synthons by nitrogen
 substitution in fluorinated aza-distyrylbenzenes
;
_journal_issue 2
_journal_name_full CrystEngComm
_journal_page_first 702
_journal_paper_doi 10.1039/c0ce00319k
_journal_volume 13
_journal_year 2011
_chemical_formula_moiety 'C20 H6 F10 N2'
_chemical_formula_sum 'C20 H6 F10 N2'
_chemical_formula_weight 464.26
_chemical_melting_point 477
_chemical_name_common Bis(2,3,4,5,6-pentafluorostyryl)-2,5-pyrazine
_chemical_name_systematic
;
Bis(2,3,4,5,6-pentafluorostyryl)-2,5-pyrazine
;
_space_group_IT_number 14
_symmetry_cell_setting monoclinic
_symmetry_space_group_name_Hall '-P 2ybc'
_symmetry_space_group_name_H-M 'P 1 21/c 1'
_atom_sites_solution_hydrogens geom
_atom_sites_solution_primary direct
_atom_sites_solution_secondary difmap
_audit_creation_method SHELXL-97
_cell_angle_alpha 90.00
_cell_angle_beta 103.80(3)
_cell_angle_gamma 90.00
_cell_formula_units_Z 2
_cell_length_a 6.223(2)
_cell_length_b 5.9070(10)
_cell_length_c 24.427(8)
_cell_measurement_reflns_used 25
_cell_measurement_temperature 293(2)
_cell_measurement_theta_max 13.01
_cell_measurement_theta_min 5.03
_cell_volume 872.0(4)
_computing_cell_refinement 'CAD4 Express (Enraf Nonius, 1994)'
_computing_data_collection 'CAD4 Express (Enraf Nonius, 1994)'
_computing_data_reduction 'XCAD4 (Harms & Wocadlo, 1995)'
_computing_molecular_graphics 'Ortep-3 for Windows (Farrugia, 1997)'
_computing_publication_material 'WinGX publication routines (Farrugia, 1999)'
_computing_structure_refinement 'SHELXL-97 (Sheldrick, 1997)'
_computing_structure_solution 'SHELXS-86 (Sheldrick, 1986)'
_diffrn_ambient_temperature 293(2)
_diffrn_measured_fraction_theta_full 0.999
_diffrn_measured_fraction_theta_max 0.999
_diffrn_measurement_device '\k-geometry diffractometer'
_diffrn_measurement_device_type 'Enraf Nonius CAD4'
_diffrn_measurement_method 'non-profiled omega/2theta scans'
_diffrn_radiation_monochromator graphite
_diffrn_radiation_source 'fine-focus sealed tube'
_diffrn_radiation_type MoK\a
_diffrn_radiation_wavelength 0.71073
_diffrn_reflns_av_R_equivalents 0.0941
_diffrn_reflns_av_sigmaI/netI 0.0896
_diffrn_reflns_limit_h_max 7
_diffrn_reflns_limit_h_min 0
_diffrn_reflns_limit_k_max 7
_diffrn_reflns_limit_k_min -7
_diffrn_reflns_limit_l_max 28
_diffrn_reflns_limit_l_min -29
_diffrn_reflns_number 3326
_diffrn_reflns_theta_full 25.33
_diffrn_reflns_theta_max 25.33
_diffrn_reflns_theta_min 1.72
_diffrn_standards_decay_% 19
_diffrn_standards_interval_time 60
_diffrn_standards_number 3
_exptl_absorpt_coefficient_mu 0.181
_exptl_absorpt_correction_type none
_exptl_crystal_colour Yellow
_exptl_crystal_density_diffrn 1.768
_exptl_crystal_density_method 'not measured'
_exptl_crystal_description plates
_exptl_crystal_F_000 460
_exptl_crystal_size_max 0.21
_exptl_crystal_size_mid 0.21
_exptl_crystal_size_min 0.21
_refine_diff_density_max 0.274
_refine_diff_density_min -0.294
_refine_diff_density_rms 0.073
_refine_ls_extinction_method none
_refine_ls_goodness_of_fit_ref 1.043
_refine_ls_hydrogen_treatment constr
_refine_ls_matrix_type full
_refine_ls_number_parameters 148
_refine_ls_number_reflns 1598
_refine_ls_number_restraints 0
_refine_ls_restrained_S_all 1.043
_refine_ls_R_factor_all 0.1477
_refine_ls_R_factor_gt 0.0562
_refine_ls_shift/su_max 0.000
_refine_ls_shift/su_mean 0.000
_refine_ls_structure_factor_coef Fsqd
_refine_ls_weighting_details 'calc w=1/[\s^2^(Fo^2^)+(0.0827P)^2^+0.0000P] where P=(Fo^2^+2Fc^2^)/3'
_refine_ls_weighting_scheme calc
_refine_ls_wR_factor_gt 0.1361
_refine_ls_wR_factor_ref 0.1738
_reflns_number_gt 778
_reflns_number_total 1598
_reflns_threshold_expression >2\s(I)
_cod_data_source_file C0CE00319K.TXT
_cod_data_source_block compound4
_cod_depositor_comments
;
The following automatic conversions were performed:
'_symmetry_cell_setting' value 'Monoclinic' changed to 'monoclinic'
according to '/home/saulius/struct/CIF-dictionaries/cif_core.dic'
dictionary named 'cif_core.dic' version 2.4.1 from 2010-06-29.

Automatic conversion script
Id: cif_fix_enum 1555 2011-01-17 13:19:09Z saulius 
;
_cod_original_sg_symbol_H-M 'P 21/c'
_cod_database_code 7205283

loop_
_symmetry_equiv_pos_as_xyz
'x, y, z'
'-x, y+1/2, -z+1/2'
'-x, -y, -z'
'x, -y-1/2, z-1/2'

loop_
_atom_site_label
_atom_site_type_symbol
_atom_site_fract_x
_atom_site_fract_y
_atom_site_fract_z
_atom_site_U_iso_or_equiv
_atom_site_adp_type
_atom_site_occupancy
_atom_site_symmetry_multiplicity
_atom_site_calc_flag
_atom_site_refinement_flags
_atom_site_disorder_assembly
_atom_site_disorder_group
N1 N 0.1194(5) 0.8030(5) 0.01881(13) 0.0467(8) Uani 1 1 d . . .
F4 F 1.4161(4) 0.8233(5) 0.22107(11) 0.0855(9) Uani 1 1 d . . .
F5 F 1.1503(4) 1.1723(5) 0.23291(10) 0.0818(9) Uani 1 1 d . . .
F6 F 0.7384(4) 1.1937(4) 0.17173(10) 0.0637(8) Uani 1 1 d . . .
C1 C 0.7741(6) 0.8487(6) 0.12505(15) 0.0435(10) Uani 1 1 d . . .
F2 F 0.8399(4) 0.4963(4) 0.08722(10) 0.0676(8) Uani 1 1 d . . .
C9 C 0.2016(6) 1.0081(6) 0.03511(14) 0.0410(9) Uani 1 1 d . . .
C3 C 1.1256(7) 0.6582(7) 0.15343(18) 0.0568(11) Uani 1 1 d . . .
C7 C 0.5521(6) 0.8496(6) 0.08833(15) 0.0446(10) Uani 1 1 d . . .
H7 H 0.4976 0.7101 0.0736 0.053 Uiso 1 1 calc R . .
C6 C 0.8635(6) 1.0167(7) 0.16371(15) 0.0481(10) Uani 1 1 d . . .
C5 C 1.0743(7) 1.0094(7) 0.19578(15) 0.0539(11) Uani 1 1 d . . .
C2 C 0.9148(7) 0.6680(6) 0.12288(16) 0.0479(10) Uani 1 1 d . . .
C10 C -0.0783(7) 0.7977(6) -0.01597(16) 0.0491(11) Uani 1 1 d . . .
H10 H -0.1388 0.6575 -0.0284 0.059 Uiso 1 1 calc R . .
C4 C 1.2084(7) 0.8287(8) 0.19053(17) 0.0583(12) Uani 1 1 d . . .
F3 F 1.2571(4) 0.4845(5) 0.14803(12) 0.0826(9) Uani 1 1 d . . .
C8 C 0.4188(6) 1.0245(6) 0.07341(15) 0.0469(10) Uani 1 1 d . . .
H8 H 0.4667 1.1657 0.0882 0.056 Uiso 1 1 calc R . .

loop_
_atom_site_aniso_label
_atom_site_aniso_U_11
_atom_site_aniso_U_22
_atom_site_aniso_U_33
_atom_site_aniso_U_23
_atom_site_aniso_U_13
_atom_site_aniso_U_12
N1 0.047(2) 0.0294(17) 0.0563(19) -0.0038(15) -0.0027(16) -0.0003(16)
F4 0.0499(16) 0.119(2) 0.0779(17) 0.0133(17) -0.0042(12) 0.0089(16)
F5 0.0678(18) 0.092(2) 0.0750(17) -0.0265(15) -0.0033(14) -0.0111(15)
F6 0.0628(16) 0.0510(14) 0.0714(15) -0.0166(12) 0.0047(12) 0.0075(12)
C1 0.045(2) 0.038(2) 0.048(2) 0.0052(18) 0.0118(18) -0.0031(18)
F2 0.0710(17) 0.0445(14) 0.0850(17) -0.0098(13) 0.0140(12) 0.0078(13)
C9 0.048(2) 0.0314(19) 0.0421(18) -0.0024(17) 0.0075(17) 0.0040(18)
C3 0.047(3) 0.057(3) 0.067(3) 0.013(2) 0.015(2) 0.016(2)
C7 0.043(2) 0.036(2) 0.052(2) -0.0003(17) 0.0067(19) -0.0044(18)
C6 0.045(2) 0.052(3) 0.048(2) 0.003(2) 0.0120(19) 0.004(2)
C5 0.045(3) 0.067(3) 0.046(2) -0.006(2) 0.0043(19) -0.009(2)
C2 0.052(3) 0.038(2) 0.054(2) 0.0035(19) 0.013(2) 0.0017(19)
C10 0.052(3) 0.027(2) 0.064(3) -0.0034(18) 0.004(2) -0.0038(19)
C4 0.037(2) 0.079(3) 0.056(3) 0.015(2) 0.006(2) 0.004(2)
F3 0.0668(17) 0.0760(19) 0.103(2) 0.0140(16) 0.0161(15) 0.0305(15)
C8 0.047(2) 0.034(2) 0.055(2) -0.0039(18) 0.0032(18) -0.0006(18)

loop_
_atom_type_symbol
_atom_type_description
_atom_type_scat_dispersion_real
_atom_type_scat_dispersion_imag
_atom_type_scat_source
C C 0.0030 0.0020 'International Tables Vol C Tables 4.2.6.8 and 6.1.1.4'
H H 0.0000 0.0000 'International Tables Vol C Tables 4.2.6.8 and 6.1.1.4'
F F 0.0170 0.0100 'International Tables Vol C Tables 4.2.6.8 and 6.1.1.4'
N N 0.0060 0.0030 'International Tables Vol C Tables 4.2.6.8 and 6.1.1.4'

loop_
_geom_angle_atom_site_label_1
_geom_angle_atom_site_label_2
_geom_angle_atom_site_label_3
_geom_angle
_geom_angle_site_symmetry_1
_geom_angle_site_symmetry_3
_geom_angle_publ_flag
C10 N1 C9 116.4(3) . . ?
C2 C1 C6 114.9(4) . . ?
C2 C1 C7 119.5(3) . . ?
C6 C1 C7 125.6(3) . . ?
N1 C9 C10 120.2(3) . 3_575 ?
N1 C9 C8 118.9(3) . . ?
C10 C9 C8 120.9(3) 3_575 . ?
F3 C3 C2 121.0(4) . . ?
F3 C3 C4 119.1(4) . . ?
C2 C3 C4 119.8(4) . . ?
C8 C7 C1 127.8(3) . . ?
C8 C7 H7 116.1 . . ?
C1 C7 H7 116.1 . . ?
F6 C6 C5 117.0(4) . . ?
F6 C6 C1 120.1(3) . . ?
C5 C6 C1 122.9(4) . . ?
F5 C5 C6 120.5(4) . . ?
F5 C5 C4 119.9(4) . . ?
C6 C5 C4 119.6(4) . . ?
F2 C2 C3 117.9(3) . . ?
F2 C2 C1 118.7(3) . . ?
C3 C2 C1 123.4(4) . . ?
N1 C10 C9 123.3(3) . 3_575 ?
N1 C10 H10 118.3 . . ?
C9 C10 H10 118.3 3_575 . ?
F4 C4 C3 121.0(4) . . ?
F4 C4 C5 119.7(4) . . ?
C3 C4 C5 119.3(4) . . ?
C7 C8 C9 123.5(3) . . ?
C7 C8 H8 118.2 . . ?
C9 C8 H8 118.2 . . ?

loop_
_geom_bond_atom_site_label_1
_geom_bond_atom_site_label_2
_geom_bond_distance
_geom_bond_site_symmetry_2
_geom_bond_publ_flag
N1 C10 1.318(4) . ?
N1 C9 1.338(4) . ?
F4 C4 1.330(4) . ?
F5 C5 1.330(4) . ?
F6 C6 1.345(4) . ?
C1 C2 1.390(5) . ?
C1 C6 1.391(5) . ?
C1 C7 1.457(5) . ?
F2 C2 1.346(4) . ?
C9 C10 1.397(5) 3_575 ?
C9 C8 1.452(5) . ?
C3 F3 1.338(4) . ?
C3 C2 1.347(6) . ?
C3 C4 1.370(6) . ?
C7 C8 1.320(5) . ?
C7 H7 0.9300 . ?
C6 C5 1.359(5) . ?
C5 C4 1.379(6) . ?
C10 C9 1.397(5) 3_575 ?
C10 H10 0.9300 . ?
C8 H8 0.9300 . ?

loop_
_geom_torsion_atom_site_label_1
_geom_torsion_atom_site_label_2
_geom_torsion_atom_site_label_3
_geom_torsion_atom_site_label_4
_geom_torsion
_geom_torsion_site_symmetry_1
_geom_torsion_site_symmetry_2
_geom_torsion_site_symmetry_3
_geom_torsion_site_symmetry_4
_geom_torsion_publ_flag
C10 N1 C9 C10 0.8(6) . . . 3_575 ?
C10 N1 C9 C8 -180.0(3) . . . . ?
C2 C1 C7 C8 -160.6(4) . . . . ?
C6 C1 C7 C8 19.5(6) . . . . ?
C2 C1 C6 F6 -176.3(3) . . . . ?
C7 C1 C6 F6 3.6(6) . . . . ?
C2 C1 C6 C5 2.0(5) . . . . ?
C7 C1 C6 C5 -178.1(4) . . . . ?
F6 C6 C5 F5 -0.4(5) . . . . ?
C1 C6 C5 F5 -178.7(4) . . . . ?
F6 C6 C5 C4 178.2(3) . . . . ?
C1 C6 C5 C4 -0.1(6) . . . . ?
F3 C3 C2 F2 0.7(5) . . . . ?
C4 C3 C2 F2 -179.6(4) . . . . ?
F3 C3 C2 C1 -177.2(4) . . . . ?
C4 C3 C2 C1 2.5(6) . . . . ?
C6 C1 C2 F2 178.9(3) . . . . ?
C7 C1 C2 F2 -1.0(5) . . . . ?
C6 C1 C2 C3 -3.2(5) . . . . ?
C7 C1 C2 C3 176.9(4) . . . . ?
C9 N1 C10 C9 -0.8(6) . . . 3_575 ?
F3 C3 C4 F4 -0.1(6) . . . . ?
C2 C3 C4 F4 -179.9(3) . . . . ?
F3 C3 C4 C5 179.3(3) . . . . ?
C2 C3 C4 C5 -0.4(6) . . . . ?
F5 C5 C4 F4 -2.7(6) . . . . ?
C6 C5 C4 F4 178.7(4) . . . . ?
F5 C5 C4 C3 177.9(4) . . . . ?
C6 C5 C4 C3 -0.7(6) . . . . ?
C1 C7 C8 C9 178.2(4) . . . . ?
N1 C9 C8 C7 8.0(6) . . . . ?
C10 C9 C8 C7 -172.8(4) 3_575 . . . ?
